data_7205104
loop_
_publ_author_name
'Nayak, Susanta K.'
'Venugopala, K. N.'
'Chopra, Deepak'
'Row, T. N. Guru'

_publ_section_title
;
 Insights into conformational and packing features in a series of aryl
 substituted
 ethyl-6-methyl-4-phenyl-2-oxo-1,2,3,4-tetrahydropyrimidine-5-carboxylates
;
_journal_issue 2
_journal_name_full CrystEngComm
_journal_page_first 591
_journal_paper_doi 10.1039/c0ce00045k
_journal_volume 13
_journal_year 2011
_chemical_compound_source 'see text'
_chemical_formula_moiety 'C14 H15 Br N2 O3'
_chemical_formula_sum 'C14 H15 Br N2 O3'
_chemical_formula_weight 339.18
_chemical_name_systematic ?
_space_group_IT_number 2
_symmetry_cell_setting triclinic
_symmetry_Int_Tables_number 2
_symmetry_space_group_name_Hall '-P 1'
_symmetry_space_group_name_H-M 'P -1'
_atom_sites_solution_hydrogens geom
_atom_sites_solution_primary direct
_atom_sites_solution_secondary difmap
_cell_angle_alpha 105.102(8)
_cell_angle_beta 104.686(7)
_cell_angle_gamma 100.544(7)
_cell_formula_units_Z 2
_cell_length_a 7.5081(6)
_cell_length_b 8.6307(8)
_cell_length_c 12.7259(11)
_cell_measurement_reflns_used 340
_cell_measurement_temperature 292(2)
_cell_measurement_theta_max 27.98
_cell_measurement_theta_min 0.97
_cell_volume 742.26(12)
_computing_cell_refinement
;
CrysAlisPro, Oxford Diffraction Ltd.,
Version 1.171.33.34d
;
_computing_data_collection
;
CrysAlisPro, Oxford Diffraction Ltd.,
Version 1.171.33.34d (2009)
;
_computing_data_reduction
;
CrysAlisPro, Oxford Diffraction Ltd.,
Version 1.171.33.34d
;
_computing_molecular_graphics 'Ortep-3 for Windows (Farrugia, 1997) and CAMERON (Watkin et al., 1993)'
_computing_publication_material 'PLATON (Spek, 2003)'
_computing_structure_refinement 'SHELXL-97 (Sheldrick, 1997)'
_computing_structure_solution 'SHELXL-97 (Sheldrick, 1997)'
_diffrn_ambient_temperature 292(2)
_diffrn_detector_area_resol_mean 16.0839
_diffrn_measured_fraction_theta_full 0.998
_diffrn_measured_fraction_theta_max 0.998
_diffrn_measurement_details
;
1 omega -20.00 45.00 1.0000 8.0000
omega____ theta____ kappa____ phi______ frames
- -25.6053 37.0000 -120.0000 65

2 omega -83.00 -36.00 1.0000 8.0000
omega____ theta____ kappa____ phi______ frames
- -25.6053 125.0000 35.0000 47

3 omega 2.00 85.00 1.0000 8.0000
omega____ theta____ kappa____ phi______ frames
- 27.4803 -125.0000 -41.0000 83

4 omega 2.00 100.00 1.0000 8.0000
omega____ theta____ kappa____ phi______ frames
- 27.4803 37.0000 120.0000 98

5 omega 34.00 104.00 1.0000 8.0000
omega____ theta____ kappa____ phi______ frames
- 27.4803 179.0000 -90.0000 70

6 omega -40.00 53.00 1.0000 8.0000
omega____ theta____ kappa____ phi______ frames
- 27.4803 -37.0000 -60.0000 93

7 omega -96.00 4.00 1.0000 8.0000
omega____ theta____ kappa____ phi______ frames
- -25.6053 -77.0000 0.0000 100

8 omega -102.00 -34.00 1.0000 8.0000
omega____ theta____ kappa____ phi______ frames
- -25.6053 179.0000 0.0000 68

9 omega -3.00 98.00 1.0000 8.0000
omega____ theta____ kappa____ phi______ frames
- 27.4803 77.0000 -180.0000 101

10 omega -3.00 98.00 1.0000 8.0000
omega____ theta____ kappa____ phi______ frames
- 27.4803 77.0000 -90.0000 101

11 omega 2.00 85.00 1.0000 8.0000
omega____ theta____ kappa____ phi______ frames
- 27.4803 -125.0000 -41.0000 83

12 omega -102.00 -34.00 1.0000 8.0000
omega____ theta____ kappa____ phi______ frames
- -25.6053 179.0000 -60.0000 68

13 omega -102.00 -34.00 1.0000 8.0000
omega____ theta____ kappa____ phi______ frames
- -25.6053 179.0000 60.0000 68

14 omega -51.00 47.00 1.0000 8.0000
omega____ theta____ kappa____ phi______ frames
- -25.6053 37.0000 60.0000 98

15 omega -3.00 41.00 1.0000 8.0000
omega____ theta____ kappa____ phi______ frames
- 27.4803 77.0000 -30.0000 44

16 omega 2.00 100.00 1.0000 8.0000
omega____ theta____ kappa____ phi______ frames
- 27.4803 37.0000 150.0000 98

;
_diffrn_measurement_device_type 'Goniometer Xcalibur, detector: Eos (Nova)'
_diffrn_measurement_method '\w scans'
_diffrn_orient_matrix_UB_11 0.0217354351
_diffrn_orient_matrix_UB_12 0.0189321031
_diffrn_orient_matrix_UB_13 0.0446227890
_diffrn_orient_matrix_UB_21 0.0415867610
_diffrn_orient_matrix_UB_22 0.0564623236
_diffrn_orient_matrix_UB_23 0.0023632557
_diffrn_orient_matrix_UB_31 -0.0863433129
_diffrn_orient_matrix_UB_32 0.0138444983
_diffrn_orient_matrix_UB_33 0.0031062046
_diffrn_radiation_monochromator graphite
_diffrn_radiation_source 'Enhance (Mo) X-ray Source'
_diffrn_radiation_type 'Mo K\a'
_diffrn_radiation_wavelength 0.7107
_diffrn_reflns_av_R_equivalents 0.0869
_diffrn_reflns_av_sigmaI/netI 0.0827
_diffrn_reflns_limit_h_max 9
_diffrn_reflns_limit_h_min -9
_diffrn_reflns_limit_k_max 10
_diffrn_reflns_limit_k_min -10
_diffrn_reflns_limit_l_max 15
_diffrn_reflns_limit_l_min -15
_diffrn_reflns_number 15967
_diffrn_reflns_reduction_process
;
;
_diffrn_reflns_theta_full 25.99
_diffrn_reflns_theta_max 25.99
_diffrn_reflns_theta_min 3.31
_exptl_absorpt_coefficient_mu 2.777
_exptl_absorpt_correction_T_max 0.6348
_exptl_absorpt_correction_T_min 0.5321
_exptl_absorpt_correction_type multi-scan
_exptl_absorpt_process_details
;
CrysAlisPro, Oxford Diffraction Ltd.,
Version 1.171.33.34d
Empirical absorption correction using spherical harmonics,
implemented in SCALE3 ABSPACK scaling algorithm.
;
_exptl_crystal_colour colorless
_exptl_crystal_density_diffrn 1.518
_exptl_crystal_density_method 'Not Measured'
_exptl_crystal_description block
_exptl_crystal_F_000 344
_exptl_crystal_size_max 0.26
_exptl_crystal_size_mid 0.23
_exptl_crystal_size_min 0.18
_refine_diff_density_max 0.570
_refine_diff_density_min -0.433
_refine_diff_density_rms 0.083
_refine_ls_extinction_method none
_refine_ls_goodness_of_fit_ref 0.872
_refine_ls_hydrogen_treatment constr
_refine_ls_matrix_type full
_refine_ls_number_parameters 183
_refine_ls_number_reflns 2908
_refine_ls_number_restraints 0
_refine_ls_restrained_S_all 0.872
_refine_ls_R_factor_all 0.1296
_refine_ls_R_factor_gt 0.0615
_refine_ls_shift/su_max 0.000
_refine_ls_shift/su_mean 0.000
_refine_ls_structure_factor_coef Fsqd
_refine_ls_weighting_details 'calc w=1/[\s^2^(Fo^2^)+(0.0919P)^2^+0.0000P] where P=(Fo^2^+2Fc^2^)/3'
_refine_ls_weighting_scheme calc
_refine_ls_wR_factor_gt 0.1467
_refine_ls_wR_factor_ref 0.1640
_reflns_number_gt 1371
_reflns_number_total 2908
_reflns_threshold_expression >2sigma(I)
_cod_data_source_file C0CE00045K.TXT
_cod_data_source_block o4br
_cod_depositor_comments
;
The following automatic conversions were performed:
'_symmetry_cell_setting' value 'Triclinic' changed to 'triclinic'
according to '/home/saulius/struct/CIF-dictionaries/cif_core.dic'
dictionary named 'cif_core.dic' version 2.4.1 from 2010-06-29.

Automatic conversion script
Id: cif_fix_enum 1555 2011-01-17 13:19:09Z saulius 
;
_cod_database_code 7205104

loop_
_symmetry_equiv_pos_site_id
_symmetry_equiv_pos_as_xyz
1 x,y,z
2 -x,-y,-z

loop_
_atom_site_label
_atom_site_type_symbol
_atom_site_fract_x
_atom_site_fract_y
_atom_site_fract_z
_atom_site_U_iso_or_equiv
_atom_site_adp_type
_atom_site_occupancy
_atom_site_symmetry_multiplicity
_atom_site_calc_flag
_atom_site_refinement_flags
_atom_site_disorder_assembly
_atom_site_disorder_group
Br1 Br -1.30389(11) -1.07053(10) 2.69737(5) 0.1117(4) Uani 1 1 d . . .
N1 N -1.3995(5) -1.1525(4) 2.0545(3) 0.0474(9) Uani 1 1 d . B .
H1N H -1.3674 -1.0711 2.0299 0.057 Uiso 1 1 calc R . .
O1 O -1.6829(4) -1.0957(4) 2.0462(3) 0.0557(8) Uani 1 1 d . . .
N2 N -1.6131(5) -1.3021(4) 2.1157(3) 0.0472(9) Uani 1 1 d . . .
H2N H -1.7307 -1.3406 2.1092 0.057 Uiso 1 1 calc R . .
O2 O -1.0060(4) -1.4325(4) 2.1492(3) 0.0655(9) Uani 1 1 d . B .
O3 O -1.2349(5) -1.5663(4) 2.2013(3) 0.0693(10) Uani 1 1 d . B .
C3 C -1.3018(5) -1.3555(5) 2.1310(3) 0.0419(10) Uani 1 1 d . B .
C1 C -1.5729(6) -1.1798(6) 2.0720(4) 0.0437(10) Uani 1 1 d . . .
C4 C -1.4727(5) -1.3762(5) 2.1738(3) 0.0414(10) Uani 1 1 d . . .
H4 H -1.5321 -1.4957 2.1525 0.050 Uiso 1 1 calc R . .
C6 C -1.1076(9) -1.6612(8) 2.2418(6) 0.094(2) Uani 1 1 d . . .
H6A H -1.1745 -1.7787 2.2120 0.112 Uiso 1 1 calc R A 1
H6B H -0.9994 -1.6460 2.2135 0.112 Uiso 1 1 calc R A 1
C5 C -1.1621(7) -1.4505(6) 2.1594(4) 0.0502(11) Uani 1 1 d . . .
C2 C -1.2716(5) -1.2474(5) 2.0737(4) 0.0434(10) Uani 1 1 d . . .
C9 C -1.4246(6) -1.3006(6) 2.3026(4) 0.0454(11) Uani 1 1 d . . .
C8 C -1.1159(6) -1.2172(6) 2.0236(4) 0.0577(13) Uani 1 1 d . B .
H8A H -1.0864 -1.3202 1.9939 0.087 Uiso 1 1 calc R . .
H8B H -1.0045 -1.1393 2.0818 0.087 Uiso 1 1 calc R . .
H8C H -1.1560 -1.1726 1.9626 0.087 Uiso 1 1 calc R . .
C14 C -1.2922(8) -1.1551(7) 2.3636(4) 0.0715(14) Uani 1 1 d . . .
H14 H -1.2231 -1.1000 2.3267 0.086 Uiso 1 1 calc R . .
C12 C -1.3567(9) -1.1645(8) 2.5354(4) 0.0703(15) Uani 1 1 d . . .
C10 C -1.5233(8) -1.3762(7) 2.3605(5) 0.0860(18) Uani 1 1 d . . .
H10 H -1.6138 -1.4780 2.3211 0.103 Uiso 1 1 calc R . .
C11 C -1.4912(10) -1.3043(9) 2.4760(5) 0.096(2) Uani 1 1 d . . .
H11 H -1.5652 -1.3550 2.5126 0.115 Uiso 1 1 calc R . .
C13 C -1.2563(8) -1.0848(8) 2.4828(5) 0.0859(17) Uani 1 1 d . . .
H13 H -1.1642 -0.9844 2.5242 0.103 Uiso 1 1 calc R . .
C7B C -1.044(3) -1.612(3) 2.359(2) 0.119(5) Uani 0.428(12) 1 d P B 1
H7B1 H -0.9539 -1.5040 2.3876 0.179 Uiso 0.428(12) 1 calc PR B 1
H7B2 H -0.9838 -1.6904 2.3833 0.179 Uiso 0.428(12) 1 calc PR B 1
H7B3 H -1.1504 -1.6051 2.3870 0.179 Uiso 0.428(12) 1 calc PR B 1
C7A C -1.165(2) -1.728(2) 2.3251(14) 0.119(5) Uani 0.572(12) 1 d P B 2
H7A1 H -1.0731 -1.7823 2.3557 0.179 Uiso 0.572(12) 1 calc PR B 2
H7A2 H -1.2880 -1.8074 2.2886 0.179 Uiso 0.572(12) 1 calc PR B 2
H7A3 H -1.1720 -1.6393 2.3863 0.179 Uiso 0.572(12) 1 calc PR B 2

loop_
_atom_site_aniso_label
_atom_site_aniso_U_11
_atom_site_aniso_U_22
_atom_site_aniso_U_33
_atom_site_aniso_U_23
_atom_site_aniso_U_13
_atom_site_aniso_U_12
Br1 0.1347(7) 0.1549(8) 0.0516(4) 0.0201(4) 0.0275(4) 0.0751(5)
N1 0.040(2) 0.056(2) 0.069(2) 0.039(2) 0.0311(18) 0.0211(18)
O1 0.0433(17) 0.075(2) 0.076(2) 0.0475(19) 0.0318(16) 0.0294(17)
N2 0.0351(19) 0.057(2) 0.060(2) 0.031(2) 0.0198(17) 0.0130(17)
O2 0.053(2) 0.086(2) 0.085(2) 0.044(2) 0.0354(18) 0.0410(18)
O3 0.073(2) 0.080(2) 0.095(3) 0.058(2) 0.046(2) 0.046(2)
C3 0.041(2) 0.046(3) 0.046(2) 0.018(2) 0.018(2) 0.018(2)
C1 0.039(3) 0.054(3) 0.043(2) 0.018(2) 0.015(2) 0.014(2)
C4 0.039(2) 0.045(3) 0.046(2) 0.021(2) 0.016(2) 0.011(2)
C6 0.119(5) 0.121(5) 0.103(5) 0.080(5) 0.063(4) 0.077(4)
C5 0.059(3) 0.057(3) 0.046(3) 0.024(2) 0.021(2) 0.028(3)
C2 0.035(2) 0.050(3) 0.048(3) 0.018(2) 0.014(2) 0.015(2)
C9 0.040(3) 0.056(3) 0.047(3) 0.023(3) 0.016(2) 0.019(2)
C8 0.047(3) 0.072(3) 0.076(3) 0.040(3) 0.032(3) 0.025(2)
C14 0.069(3) 0.076(4) 0.051(3) 0.007(3) 0.020(3) -0.004(3)
C12 0.082(4) 0.101(5) 0.039(3) 0.021(3) 0.025(3) 0.045(4)
C10 0.094(4) 0.087(4) 0.067(4) 0.018(3) 0.039(3) -0.011(3)
C11 0.110(5) 0.112(5) 0.057(4) 0.020(4) 0.044(4) -0.003(4)
C13 0.071(4) 0.098(5) 0.060(4) 0.003(3) 0.009(3) 0.003(3)
C7B 0.109(11) 0.169(16) 0.164(13) 0.127(14) 0.077(11) 0.083(10)
C7A 0.109(11) 0.169(16) 0.164(13) 0.127(14) 0.077(11) 0.083(10)

loop_
_atom_type_symbol
_atom_type_description
_atom_type_scat_dispersion_real
_atom_type_scat_dispersion_imag
_atom_type_scat_source
O O 0.0106 0.0060 'International Tables Vol C Tables 4.2.6.8 and 6.1.1.4'
N N 0.0061 0.0033 'International Tables Vol C Tables 4.2.6.8 and 6.1.1.4'
Br Br -0.2901 2.4595 'International Tables Vol C Tables 4.2.6.8 and 6.1.1.4'
H H 0.0000 0.0000 'International Tables Vol C Tables 4.2.6.8 and 6.1.1.4'
C C 0.0033 0.0016 'International Tables Vol C Tables 4.2.6.8 and 6.1.1.4'

loop_
_geom_angle_atom_site_label_1
_geom_angle_atom_site_label_2
_geom_angle_atom_site_label_3
_geom_angle
_geom_angle_site_symmetry_1
_geom_angle_site_symmetry_3
_geom_angle_publ_flag
C1 N1 C2 124.3(3) . . ?
C1 N1 H1N 117.9 . . ?
C2 N1 H1N 117.9 . . ?
C1 N2 C4 125.4(3) . . ?
C1 N2 H2N 117.3 . . ?
C4 N2 H2N 117.3 . . ?
C5 O3 C6 116.0(4) . . ?
C2 C3 C5 120.4(4) . . ?
C2 C3 C4 121.4(3) . . ?
C5 C3 C4 118.1(4) . . ?
O1 C1 N2 124.0(4) . . ?
O1 C1 N1 120.1(4) . . ?
N2 C1 N1 115.9(4) . . ?
N2 C4 C3 109.1(3) . . ?
N2 C4 C9 109.2(3) . . ?
C3 C4 C9 114.3(3) . . ?
N2 C4 H4 108.0 . . ?
C3 C4 H4 108.0 . . ?
C9 C4 H4 108.0 . . ?
C7B C6 C7A 47.0(9) . . ?
C7B C6 O3 110.8(9) . . ?
C7A C6 O3 110.8(6) . . ?
C7B C6 H6A 109.5 . . ?
C7A C6 H6A 65.5 . . ?
O3 C6 H6A 109.5 . . ?
C7B C6 H6B 109.5 . . ?
C7A C6 H6B 138.9 . . ?
O3 C6 H6B 109.5 . . ?
H6A C6 H6B 108.1 . . ?
O2 C5 O3 122.5(4) . . ?
O2 C5 C3 127.9(4) . . ?
O3 C5 C3 109.6(4) . . ?
C3 C2 N1 119.0(3) . . ?
C3 C2 C8 127.7(3) . . ?
N1 C2 C8 113.3(3) . . ?
C14 C9 C10 117.3(5) . . ?
C14 C9 C4 122.5(4) . . ?
C10 C9 C4 120.1(5) . . ?
C2 C8 H8A 109.5 . . ?
C2 C8 H8B 109.5 . . ?
H8A C8 H8B 109.5 . . ?
C2 C8 H8C 109.5 . . ?
H8A C8 H8C 109.5 . . ?
H8B C8 H8C 109.5 . . ?
C9 C14 C13 121.1(5) . . ?
C9 C14 H14 119.5 . . ?
C13 C14 H14 119.5 . . ?
C11 C12 C13 120.4(5) . . ?
C11 C12 Br1 120.7(5) . . ?
C13 C12 Br1 118.9(5) . . ?
C9 C10 C11 121.2(6) . . ?
C9 C10 H10 119.4 . . ?
C11 C10 H10 119.4 . . ?
C12 C11 C10 120.7(5) . . ?
C12 C11 H11 119.6 . . ?
C10 C11 H11 119.6 . . ?
C12 C13 C14 119.2(6) . . ?
C12 C13 H13 120.4 . . ?
C14 C13 H13 120.4 . . ?
C6 C7B H7B1 109.5 . . ?
C6 C7B H7B2 109.5 . . ?
C6 C7B H7B3 109.5 . . ?
C6 C7A H7A1 109.5 . . ?
C6 C7A H7A2 109.5 . . ?
H7A1 C7A H7A2 109.5 . . ?
C6 C7A H7A3 109.5 . . ?
H7A1 C7A H7A3 109.5 . . ?
H7A2 C7A H7A3 109.5 . . ?

loop_
_geom_bond_atom_site_label_1
_geom_bond_atom_site_label_2
_geom_bond_distance
_geom_bond_site_symmetry_2
_geom_bond_publ_flag
Br1 C12 1.914(5) . ?
N1 C1 1.364(5) . ?
N1 C2 1.388(5) . ?
N1 H1N 0.8600 . ?
O1 C1 1.234(5) . ?
N2 C1 1.337(5) . ?
N2 C4 1.471(5) . ?
N2 H2N 0.8600 . ?
O2 C5 1.199(5) . ?
O3 C5 1.345(5) . ?
O3 C6 1.451(6) . ?
C3 C2 1.347(5) . ?
C3 C5 1.477(6) . ?
C3 C4 1.515(5) . ?
C4 C9 1.516(6) . ?
C4 H4 0.9800 . ?
C6 C7B 1.36(2) . ?
C6 C7A 1.451(14) . ?
C6 H6A 0.9700 . ?
C6 H6B 0.9700 . ?
C2 C8 1.481(5) . ?
C9 C14 1.346(7) . ?
C9 C10 1.366(6) . ?
C8 H8A 0.9600 . ?
C8 H8B 0.9600 . ?
C8 H8C 0.9600 . ?
C14 C13 1.412(7) . ?
C14 H14 0.9300 . ?
C12 C11 1.319(8) . ?
C12 C13 1.340(7) . ?
C10 C11 1.377(8) . ?
C10 H10 0.9300 . ?
C11 H11 0.9300 . ?
C13 H13 0.9300 . ?
C7B H7B1 0.9600 . ?
C7B H7B2 0.9600 . ?
C7B H7B3 0.9600 . ?
C7A H7A1 0.9600 . ?
C7A H7A2 0.9600 . ?
C7A H7A3 0.9600 . ?

loop_
_geom_torsion_atom_site_label_1
_geom_torsion_atom_site_label_2
_geom_torsion_atom_site_label_3
_geom_torsion_atom_site_label_4
_geom_torsion
_geom_torsion_site_symmetry_1
_geom_torsion_site_symmetry_2
_geom_torsion_site_symmetry_3
_geom_torsion_site_symmetry_4
_geom_torsion_publ_flag
C4 N2 C1 O1 -163.8(4) . . . . ?
C4 N2 C1 N1 17.4(6) . . . . ?
C2 N1 C1 O1 -175.6(4) . . . . ?
C2 N1 C1 N2 3.3(6) . . . . ?
C1 N2 C4 C3 -25.9(6) . . . . ?
C1 N2 C4 C9 99.7(5) . . . . ?
C2 C3 C4 N2 15.8(6) . . . . ?
C5 C3 C4 N2 -167.6(4) . . . . ?
C2 C3 C4 C9 -106.8(5) . . . . ?
C5 C3 C4 C9 69.9(5) . . . . ?
C5 O3 C6 C7B 105.8(12) . . . . ?
C5 O3 C6 C7A 156.3(10) . . . . ?
C6 O3 C5 O2 4.4(7) . . . . ?
C6 O3 C5 C3 -175.3(4) . . . . ?
C2 C3 C5 O2 9.1(7) . . . . ?
C4 C3 C5 O2 -167.5(4) . . . . ?
C2 C3 C5 O3 -171.2(4) . . . . ?
C4 C3 C5 O3 12.1(6) . . . . ?
C5 C3 C2 N1 -176.0(4) . . . . ?
C4 C3 C2 N1 0.5(6) . . . . ?
C5 C3 C2 C8 5.6(7) . . . . ?
C4 C3 C2 C8 -177.9(4) . . . . ?
C1 N1 C2 C3 -11.8(7) . . . . ?
C1 N1 C2 C8 166.8(4) . . . . ?
N2 C4 C9 C14 -84.0(5) . . . . ?
C3 C4 C9 C14 38.5(6) . . . . ?
N2 C4 C9 C10 92.8(5) . . . . ?
C3 C4 C9 C10 -144.7(4) . . . . ?
C10 C9 C14 C13 0.5(7) . . . . ?
C4 C9 C14 C13 177.4(4) . . . . ?
C14 C9 C10 C11 1.4(8) . . . . ?
C4 C9 C10 C11 -175.6(5) . . . . ?
C13 C12 C11 C10 3.9(10) . . . . ?
Br1 C12 C11 C10 -176.9(5) . . . . ?
C9 C10 C11 C12 -3.6(10) . . . . ?
C11 C12 C13 C14 -2.0(9) . . . . ?
Br1 C12 C13 C14 178.8(4) . . . . ?
C9 C14 C13 C12 -0.2(8) . . . . ?
